data_7120806
loop_
_publ_author_name
'Chinthapally, Kiran'
'Massaro, Nicholas P.'
'Padgett, Haylee L.'
'Sharma, Indrajeet'

_publ_section_title
;
 A Serendipitous Cascade of Rhodium Vinylcarbenoids with Aminochalcones
 for the Synthesis of Functionalized Quinolines
;
_journal_name_full 'Chem. Commun.'
_journal_paper_doi 10.1039/C7CC07181G
_journal_year 2017
_chemical_formula_moiety 'C22 H20 Cl N O2'
_chemical_formula_sum 'C22 H20 Cl N O2'
_chemical_formula_weight 365.84
_chemical_name_systematic 'ethyl 2-(4-chlorophenyl)-3-methyl-2,3-dihydro-1H-cyclopenta[c]quinoline-4-carboxylate'
_space_group_crystal_system triclinic
_space_group_IT_number 2
_space_group_name_Hall '-P 1'
_space_group_name_H-M_alt 'P -1'
_symmetry_space_group_name_Hall '-P 1'
_symmetry_space_group_name_H-M 'P -1'
_atom_sites_solution_hydrogens geom
_atom_sites_solution_primary dual
_atom_sites_solution_secondary difmap
_audit_creation_method SHELXL-2014/7
_audit_update_record
;
2017-05-30 deposited with the CCDC.
2017-10-19 downloaded from the CCDC.
;
_cell_angle_alpha 107.878(3)
_cell_angle_beta 104.781(3)
_cell_angle_gamma 99.492(3)
_cell_formula_units_Z 2
_cell_length_a 8.1448(13)
_cell_length_b 10.1417(16)
_cell_length_c 12.1318(19)
_cell_measurement_reflns_used 4628
_cell_measurement_temperature 100(2)
_cell_measurement_theta_max 28.55
_cell_measurement_theta_min 2.19
_cell_volume 889.4(2)
_computing_cell_refinement 'SAINT (Bruker, 2007)'
_computing_data_collection 'APEX2 (Bruker, 2007)'
_computing_data_reduction 'SAINT (Bruker, 2007)'
_computing_molecular_graphics 'Mercury (CCDC, 2016)'
_computing_publication_material 'SHELXL-2014/7 (Sheldrick, 2015b)'
_computing_structure_refinement 'SHELXL-2014/7 (Sheldrick, 2015b)'
_computing_structure_solution 'SHELXT (Sheldrick, 2015a)'
_diffrn_ambient_temperature 100(2)
_diffrn_measured_fraction_theta_full 1.000
_diffrn_measured_fraction_theta_max 0.984
_diffrn_measurement_device_type 'Bruker APEX CCD'
_diffrn_measurement_method '\f and \w scans'
_diffrn_radiation_type MoK\a
_diffrn_radiation_wavelength 0.71073
_diffrn_reflns_av_R_equivalents 0.0535
_diffrn_reflns_av_unetI/netI 0.0520
_diffrn_reflns_Laue_measured_fraction_full 1.000
_diffrn_reflns_Laue_measured_fraction_max 0.984
_diffrn_reflns_limit_h_max 11
_diffrn_reflns_limit_h_min -11
_diffrn_reflns_limit_k_max 14
_diffrn_reflns_limit_k_min -14
_diffrn_reflns_limit_l_max 17
_diffrn_reflns_limit_l_min -17
_diffrn_reflns_number 23600
_diffrn_reflns_point_group_measured_fraction_full 1.000
_diffrn_reflns_point_group_measured_fraction_max 0.984
_diffrn_reflns_theta_full 25.242
_diffrn_reflns_theta_max 30.549
_diffrn_reflns_theta_min 1.866
_exptl_absorpt_coefficient_mu 0.231
_exptl_absorpt_correction_T_max 0.984
_exptl_absorpt_correction_T_min 0.926
_exptl_absorpt_correction_type multi-scan
_exptl_absorpt_process_details 'SADABS (Sheldrick, 2015c)'
_exptl_crystal_colour colourless
_exptl_crystal_density_diffrn 1.366
_exptl_crystal_description plate
_exptl_crystal_F_000 384
_exptl_crystal_recrystallization_method 'Re-crystallisation from solvent: dichloromethane'
_exptl_crystal_size_max 0.340
_exptl_crystal_size_mid 0.200
_exptl_crystal_size_min 0.070
_refine_diff_density_max 0.690
_refine_diff_density_min -0.362
_refine_diff_density_rms 0.073
_refine_ls_extinction_method none
_refine_ls_goodness_of_fit_ref 1.001
_refine_ls_hydrogen_treatment constr
_refine_ls_matrix_type full
_refine_ls_number_parameters 237
_refine_ls_number_reflns 5374
_refine_ls_number_restraints 0
_refine_ls_restrained_S_all 1.001
_refine_ls_R_factor_all 0.0731
_refine_ls_R_factor_gt 0.0472
_refine_ls_shift/su_max 0.000
_refine_ls_shift/su_mean 0.000
_refine_ls_structure_factor_coef Fsqd
_refine_ls_weighting_details 'w=1/[\s^2^(Fo^2^)+(0.0900P)^2^] where P=(Fo^2^+2Fc^2^)/3'
_refine_ls_weighting_scheme calc
_refine_ls_wR_factor_gt 0.1271
_refine_ls_wR_factor_ref 0.1446
_reflns_Friedel_coverage 0.000
_reflns_number_gt 3878
_reflns_number_total 5374
_reflns_threshold_expression 'I > 2\s(I)'
_cod_data_source_file c7cc07181g2.cif
_cod_data_source_block 17111
_cod_database_code 7120806
_shelx_space_group_comment
; 
The symmetry employed for this shelxl refinement is uniquely defined 
by the following loop, which should always be used as a source of 
symmetry information in preference to the above space-group names. 
They are only intended as comments. 
;
_shelx_estimated_absorpt_t_min 0.926
_shelx_estimated_absorpt_t_max 0.984

loop_
_space_group_symop_operation_xyz
'x, y, z'
'-x, -y, -z'

loop_
_atom_site_label
_atom_site_type_symbol
_atom_site_fract_x
_atom_site_fract_y
_atom_site_fract_z
_atom_site_U_iso_or_equiv
_atom_site_adp_type
_atom_site_occupancy
_atom_site_site_symmetry_order
_atom_site_calc_flag
_atom_site_refinement_flags_posn
_atom_site_refinement_flags_adp
Cl1 Cl -0.19680(5) 0.22348(4) 0.94769(4) 0.02391(12) Uani 1 1 d . .
O1 O 0.68778(15) 0.69645(11) 0.81811(10) 0.0200(2) Uani 1 1 d . .
O2 O 0.87015(16) 0.75442(12) 0.71966(11) 0.0246(3) Uani 1 1 d . .
N1 N 0.76874(17) 0.47443(13) 0.56267(11) 0.0152(3) Uani 1 1 d . .
C1 C 0.4604(2) 0.28776(16) 0.54583(14) 0.0161(3) Uani 1 1 d . .
C2 C 0.52367(19) 0.42367(15) 0.63462(14) 0.0141(3) Uani 1 1 d . .
C3 C 0.67974(19) 0.51485(15) 0.63891(14) 0.0144(3) Uani 1 1 d . .
C4 C 0.8082(2) 0.29542(16) 0.39756(14) 0.0176(3) Uani 1 1 d . .
H4 H 0.9127 0.3604 0.4054 0.021 Uiso 1 1 calc R U
C5 C 0.7523(2) 0.16015(17) 0.30955(15) 0.0195(3) Uani 1 1 d . .
H5 H 0.8183 0.1321 0.2563 0.023 Uiso 1 1 calc R U
C6 C 0.5975(2) 0.06146(17) 0.29682(15) 0.0210(3) Uani 1 1 d . .
H6 H 0.5610 -0.0319 0.2352 0.025 Uiso 1 1 calc R U
C7 C 0.4996(2) 0.09925(17) 0.37249(15) 0.0196(3) Uani 1 1 d . .
H7 H 0.3961 0.0322 0.3633 0.024 Uiso 1 1 calc R U
C8 C 0.5535(2) 0.23902(16) 0.46473(14) 0.0160(3) Uani 1 1 d . .
C9 C 0.7095(2) 0.33837(16) 0.47714(14) 0.0153(3) Uani 1 1 d . .
C10 C 0.2914(2) 0.20826(16) 0.55164(15) 0.0180(3) Uani 1 1 d . .
H10A H 0.3120 0.1386 0.5922 0.022 Uiso 1 1 calc R U
H10B H 0.2036 0.1570 0.4689 0.022 Uiso 1 1 calc R U
C11 C 0.2314(2) 0.33117(16) 0.62906(14) 0.0166(3) Uani 1 1 d . .
H11 H 0.1680 0.3735 0.5722 0.020 Uiso 1 1 calc R U
C12 C 0.4071(2) 0.44611(16) 0.71509(14) 0.0155(3) Uani 1 1 d . .
H12 H 0.3897 0.5450 0.7350 0.019 Uiso 1 1 calc R U
C13 C 0.1114(2) 0.29435(16) 0.69810(14) 0.0165(3) Uani 1 1 d . .
C14 C 0.0647(2) 0.15918(17) 0.70514(15) 0.0187(3) Uani 1 1 d . .
H14 H 0.0997 0.0820 0.6581 0.022 Uiso 1 1 calc R U
C15 C -0.0323(2) 0.13539(17) 0.78000(15) 0.0205(3) Uani 1 1 d . .
H15 H -0.0627 0.0430 0.7844 0.025 Uiso 1 1 calc R U
C16 C -0.0839(2) 0.24800(17) 0.84781(15) 0.0181(3) Uani 1 1 d . .
C17 C -0.0455(2) 0.38254(17) 0.83894(15) 0.0195(3) Uani 1 1 d . .
H17 H -0.0851 0.4584 0.8834 0.023 Uiso 1 1 calc R U
C18 C 0.0512(2) 0.40391(17) 0.76444(15) 0.0188(3) Uani 1 1 d . .
H18 H 0.0774 0.4956 0.7581 0.023 Uiso 1 1 calc R U
C19 C 0.4869(2) 0.41947(17) 0.83264(14) 0.0192(3) Uani 1 1 d . .
H19A H 0.4104 0.4340 0.8834 0.029 Uiso 1 1 calc R U
H19B H 0.6036 0.4867 0.8782 0.029 Uiso 1 1 calc R U
H19C H 0.4978 0.3207 0.8115 0.029 Uiso 1 1 calc R U
C20 C 0.7580(2) 0.66777(16) 0.72816(14) 0.0168(3) Uani 1 1 d . .
C21 C 0.7471(2) 0.84297(16) 0.90605(15) 0.0204(3) Uani 1 1 d . .
H21A H 0.7343 0.9115 0.8633 0.025 Uiso 1 1 calc R U
H21B H 0.8724 0.8653 0.9554 0.025 Uiso 1 1 calc R U
C22 C 0.6334(3) 0.85342(19) 0.98677(16) 0.0270(4) Uani 1 1 d . .
H22A H 0.5096 0.8286 0.9364 0.041 Uiso 1 1 calc R U
H22B H 0.6669 0.9517 1.0466 0.041 Uiso 1 1 calc R U
H22C H 0.6495 0.7867 1.0299 0.041 Uiso 1 1 calc R U

loop_
_atom_site_aniso_label
_atom_site_aniso_U_11
_atom_site_aniso_U_22
_atom_site_aniso_U_33
_atom_site_aniso_U_23
_atom_site_aniso_U_13
_atom_site_aniso_U_12
Cl1 0.0261(2) 0.0215(2) 0.0311(2) 0.01131(17) 0.01941(18) 0.00508(16)
O1 0.0246(6) 0.0123(5) 0.0211(6) 0.0009(4) 0.0140(5) -0.0008(4)
O2 0.0255(6) 0.0161(5) 0.0300(7) 0.0029(5) 0.0172(5) -0.0024(5)
N1 0.0165(6) 0.0135(6) 0.0162(6) 0.0055(5) 0.0067(5) 0.0030(5)
C1 0.0164(7) 0.0159(7) 0.0163(7) 0.0061(6) 0.0071(6) 0.0022(6)
C2 0.0133(7) 0.0146(7) 0.0155(7) 0.0063(6) 0.0063(6) 0.0027(5)
C3 0.0148(7) 0.0132(6) 0.0161(7) 0.0057(6) 0.0067(6) 0.0027(5)
C4 0.0165(7) 0.0180(7) 0.0187(8) 0.0062(6) 0.0078(6) 0.0037(6)
C5 0.0203(8) 0.0192(7) 0.0202(8) 0.0050(6) 0.0112(6) 0.0052(6)
C6 0.0213(8) 0.0170(7) 0.0205(8) 0.0011(6) 0.0085(7) 0.0024(6)
C7 0.0188(8) 0.0167(7) 0.0202(8) 0.0033(6) 0.0078(6) 0.0006(6)
C8 0.0159(7) 0.0149(7) 0.0163(7) 0.0047(6) 0.0063(6) 0.0021(6)
C9 0.0146(7) 0.0150(7) 0.0161(7) 0.0052(6) 0.0054(6) 0.0035(6)
C10 0.0175(7) 0.0150(7) 0.0195(8) 0.0025(6) 0.0103(6) -0.0007(6)
C11 0.0155(7) 0.0165(7) 0.0194(8) 0.0074(6) 0.0082(6) 0.0024(6)
C12 0.0159(7) 0.0133(7) 0.0183(7) 0.0051(6) 0.0092(6) 0.0024(6)
C13 0.0129(7) 0.0182(7) 0.0183(7) 0.0066(6) 0.0060(6) 0.0024(6)
C14 0.0176(7) 0.0148(7) 0.0227(8) 0.0043(6) 0.0100(6) 0.0014(6)
C15 0.0205(8) 0.0155(7) 0.0270(9) 0.0081(6) 0.0121(7) 0.0012(6)
C16 0.0152(7) 0.0190(7) 0.0215(8) 0.0073(6) 0.0103(6) 0.0016(6)
C17 0.0176(8) 0.0188(7) 0.0246(8) 0.0083(6) 0.0099(6) 0.0056(6)
C18 0.0176(8) 0.0172(7) 0.0238(8) 0.0084(6) 0.0096(6) 0.0045(6)
C19 0.0178(8) 0.0211(8) 0.0179(8) 0.0067(6) 0.0080(6) 0.0012(6)
C20 0.0169(7) 0.0165(7) 0.0180(7) 0.0055(6) 0.0083(6) 0.0046(6)
C21 0.0215(8) 0.0128(7) 0.0212(8) -0.0007(6) 0.0093(7) -0.0009(6)
C22 0.0324(10) 0.0217(8) 0.0244(9) 0.0010(7) 0.0163(8) 0.0036(7)

loop_
_atom_type_symbol
_atom_type_description
_atom_type_scat_dispersion_real
_atom_type_scat_dispersion_imag
_atom_type_scat_source
C C 0.0033 0.0016 'International Tables Vol C Tables 4.2.6.8 and 6.1.1.4'
H H 0.0000 0.0000 'International Tables Vol C Tables 4.2.6.8 and 6.1.1.4'
N N 0.0061 0.0033 'International Tables Vol C Tables 4.2.6.8 and 6.1.1.4'
O O 0.0106 0.0060 'International Tables Vol C Tables 4.2.6.8 and 6.1.1.4'
Cl Cl 0.1484 0.1585 'International Tables Vol C Tables 4.2.6.8 and 6.1.1.4'

loop_
_geom_angle_atom_site_label_1
_geom_angle_atom_site_label_2
_geom_angle_atom_site_label_3
_geom_angle
C20 O1 C21 116.54(12)
C3 N1 C9 118.56(13)
C2 C1 C8 120.26(14)
C2 C1 C10 111.44(13)
C8 C1 C10 128.31(14)
C1 C2 C3 118.49(14)
C1 C2 C12 109.99(13)
C3 C2 C12 131.50(14)
N1 C3 C2 123.10(14)
N1 C3 C20 113.30(13)
C2 C3 C20 123.58(13)
C5 C4 C9 119.84(15)
C5 C4 H4 120.1
C9 C4 H4 120.1
C4 C5 C6 120.94(15)
C4 C5 H5 119.5
C6 C5 H5 119.5
C7 C6 C5 120.70(15)
C7 C6 H6 119.7
C5 C6 H6 119.7
C6 C7 C8 119.91(15)
C6 C7 H7 120.0
C8 C7 H7 120.0
C1 C8 C7 123.86(14)
C1 C8 C9 116.91(14)
C7 C8 C9 119.23(14)
N1 C9 C4 117.99(14)
N1 C9 C8 122.63(14)
C4 C9 C8 119.38(14)
C1 C10 C11 102.30(12)
C1 C10 H10A 111.3
C11 C10 H10A 111.3
C1 C10 H10B 111.3
C11 C10 H10B 111.3
H10A C10 H10B 109.2
C13 C11 C10 117.95(12)
C13 C11 C12 112.67(12)
C10 C11 C12 104.03(12)
C13 C11 H11 107.2
C10 C11 H11 107.2
C12 C11 H11 107.2
C2 C12 C19 110.35(12)
C2 C12 C11 101.46(12)
C19 C12 C11 112.74(12)
C2 C12 H12 110.7
C19 C12 H12 110.7
C11 C12 H12 110.7
C14 C13 C18 117.83(14)
C14 C13 C11 123.85(14)
C18 C13 C11 118.22(13)
C15 C14 C13 121.21(14)
C15 C14 H14 119.4
C13 C14 H14 119.4
C16 C15 C14 119.18(14)
C16 C15 H15 120.4
C14 C15 H15 120.4
C15 C16 C17 120.94(14)
C15 C16 Cl1 120.18(12)
C17 C16 Cl1 118.88(12)
C18 C17 C16 118.91(14)
C18 C17 H17 120.5
C16 C17 H17 120.5
C17 C18 C13 121.84(14)
C17 C18 H18 119.1
C13 C18 H18 119.1
C12 C19 H19A 109.5
C12 C19 H19B 109.5
H19A C19 H19B 109.5
C12 C19 H19C 109.5
H19A C19 H19C 109.5
H19B C19 H19C 109.5
O2 C20 O1 123.76(14)
O2 C20 C3 124.42(14)
O1 C20 C3 111.82(12)
O1 C21 C22 106.61(13)
O1 C21 H21A 110.4
C22 C21 H21A 110.4
O1 C21 H21B 110.4
C22 C21 H21B 110.4
H21A C21 H21B 108.6
C21 C22 H22A 109.5
C21 C22 H22B 109.5
H22A C22 H22B 109.5
C21 C22 H22C 109.5
H22A C22 H22C 109.5
H22B C22 H22C 109.5

loop_
_geom_bond_atom_site_label_1
_geom_bond_atom_site_label_2
_geom_bond_distance
Cl1 C16 1.7477(15)
O1 C20 1.3345(18)
O1 C21 1.4514(18)
O2 C20 1.2068(18)
N1 C3 1.3252(19)
N1 C9 1.3636(19)
C1 C2 1.377(2)
C1 C8 1.412(2)
C1 C10 1.506(2)
C2 C3 1.422(2)
C2 C12 1.521(2)
C3 C20 1.508(2)
C4 C5 1.370(2)
C4 C9 1.422(2)
C4 H4 0.9500
C5 C6 1.416(2)
C5 H5 0.9500
C6 C7 1.372(2)
C6 H6 0.9500
C7 C8 1.423(2)
C7 H7 0.9500
C8 C9 1.429(2)
C10 C11 1.546(2)
C10 H10A 0.9900
C10 H10B 0.9900
C11 C13 1.512(2)
C11 C12 1.561(2)
C11 H11 1.0000
C12 C19 1.533(2)
C12 H12 1.0000
C13 C14 1.396(2)
C13 C18 1.398(2)
C14 C15 1.395(2)
C14 H14 0.9500
C15 C16 1.384(2)
C15 H15 0.9500
C16 C17 1.392(2)
C17 C18 1.382(2)
C17 H17 0.9500
C18 H18 0.9500
C19 H19A 0.9800
C19 H19B 0.9800
C19 H19C 0.9800
C21 C22 1.503(2)
C21 H21A 0.9900
C21 H21B 0.9900
C22 H22A 0.9800
C22 H22B 0.9800
C22 H22C 0.9800

loop_
_geom_hbond_atom_site_label_D
_geom_hbond_atom_site_label_H
_geom_hbond_atom_site_label_A
_geom_hbond_distance_DH
_geom_hbond_distance_HA
_geom_hbond_distance_DA
_geom_hbond_angle_DHA
_geom_hbond_site_symmetry_A
C21 H21A Cl1 0.99 2.92 3.6687(17) 133.5 1_665

loop_
_geom_torsion_atom_site_label_1
_geom_torsion_atom_site_label_2
_geom_torsion_atom_site_label_3
_geom_torsion_atom_site_label_4
_geom_torsion
C8 C1 C2 C3 2.7(2)
C10 C1 C2 C3 -177.90(12)
C8 C1 C2 C12 -176.07(13)
C10 C1 C2 C12 3.37(17)
C9 N1 C3 C2 -1.0(2)
C9 N1 C3 C20 -179.57(12)
C1 C2 C3 N1 -1.1(2)
C12 C2 C3 N1 177.32(14)
C1 C2 C3 C20 177.36(13)
C12 C2 C3 C20 -4.2(2)
C9 C4 C5 C6 -0.4(2)
C4 C5 C6 C7 0.1(2)
C5 C6 C7 C8 0.1(2)
C2 C1 C8 C7 178.43(14)
C10 C1 C8 C7 -0.9(2)
C2 C1 C8 C9 -2.2(2)
C10 C1 C8 C9 178.49(14)
C6 C7 C8 C1 179.37(15)
C6 C7 C8 C9 0.0(2)
C3 N1 C9 C4 -178.74(13)
C3 N1 C9 C8 1.5(2)
C5 C4 C9 N1 -179.34(13)
C5 C4 C9 C8 0.5(2)
C1 C8 C9 N1 0.1(2)
C7 C8 C9 N1 179.51(13)
C1 C8 C9 C4 -179.71(13)
C7 C8 C9 C4 -0.3(2)
C2 C1 C10 C11 17.25(16)
C8 C1 C10 C11 -163.37(15)
C1 C10 C11 C13 -155.67(13)
C1 C10 C11 C12 -30.06(14)
C1 C2 C12 C19 97.50(15)
C3 C2 C12 C19 -81.01(19)
C1 C2 C12 C11 -22.23(15)
C3 C2 C12 C11 159.26(14)
C13 C11 C12 C2 160.66(11)
C10 C11 C12 C2 31.77(13)
C13 C11 C12 C19 42.64(17)
C10 C11 C12 C19 -86.25(14)
C10 C11 C13 C14 6.1(2)
C12 C11 C13 C14 -115.15(17)
C10 C11 C13 C18 -177.58(14)
C12 C11 C13 C18 61.16(18)
C18 C13 C14 C15 -2.7(2)
C11 C13 C14 C15 173.61(15)
C13 C14 C15 C16 0.4(2)
C14 C15 C16 C17 2.3(2)
C14 C15 C16 Cl1 -177.07(12)
C15 C16 C17 C18 -2.4(2)
Cl1 C16 C17 C18 176.93(12)
C16 C17 C18 C13 -0.1(2)
C14 C13 C18 C17 2.6(2)
C11 C13 C18 C17 -173.96(14)
C21 O1 C20 O2 2.8(2)
C21 O1 C20 C3 -176.97(12)
N1 C3 C20 O2 12.5(2)
C2 C3 C20 O2 -166.08(14)
N1 C3 C20 O1 -167.71(12)
C2 C3 C20 O1 13.7(2)
C20 O1 C21 C22 172.55(13)
